data_1521118
loop_
_publ_author_name
'Galez, P.'
'Lomello-Tafin, M.'
'Hopfinger, T.'
'Opagiste, C.'
'Bertrand, C.'

_publ_section_title
;
 Crystal structure of Ca4.78 Cu6 O11.60
;
_journal_name_full 'Journal of Solid State Chemistry'
_journal_page_first 170
_journal_page_last 180
_journal_volume 151
_journal_year 2000
_chemical_formula_sum 'Ca4.78 Cu6 O11.6'
_space_group_IT_number 13
_symmetry_space_group_name_Hall '-P 2yc'
_symmetry_space_group_name_H-M 'P 1 2/c 1'
_cell_angle_alpha 90
_cell_angle_beta 104.952
_cell_angle_gamma 90
_cell_formula_units_Z 4
_cell_length_a 10.9456
_cell_length_b 6.3192
_cell_length_c 16.84079
_cell_volume 1125.396
_citation_journal_id_ASTM JSSCBI
_cod_data_source_file Galez_JSSCBI_2000_1850.cif
_cod_data_source_block Ca4.78Cu6O11.6
_cod_database_code 1521118

loop_
_symmetry_equiv_pos_as_xyz
x,y,z
-x,y,-z+1/2
-x,-y,-z
x,-y,z-1/2

loop_
_atom_site_label
_atom_site_type_symbol
_atom_site_fract_x
_atom_site_fract_y
_atom_site_fract_z
_atom_site_occupancy
_atom_site_U_iso_or_equiv
O9 O-2 0.1242 0.528 0.188 0.93 0.0
Cu2 Cu+2 -0.0031 0.0073 0.1698 1 0.0
O8 O-2 0.1244 0.5413 0.3472 1 0.0
Ca5 Ca+2 0.2593 0.751 0.268 1 0.0
O7 O-2 0.1214 0.4442 0.0231 1 0.0
Ca4 Ca+2 0.2513 0.748 0.6555 1 0.0
Cu6 Cu+2 0.4997 0.0158 0.166 1 0.0
Cu5 Cu+2 0.5 0 0 1 0.0
Ca3 Ca+2 0.2593 0.745 0.8565 0.78 0.0
O4 O-2 0.1261 -0.0414 0.1057 1 0.0
Cu3 Cu+2 -0.0052 0.5155 0.077 1 0.0
O1 O-2 0.3743 -0.0767 0.3906 1 0.0
O10 O-2 0.3868 0.4484 0.476 1 0.0
Cu8 Cu+2 0.5 0.508 0.25 1 0.0
Cu4 Cu+2 0 0.5178 0.25 1 0.0
Cu7 Cu+2 0.4968 0.5047 0.0807 1 0.0
O3 O-2 0.3864 -0.003 0.2311 0.89 0.0
O11 O-2 0.3769 0.5422 0.1498 1 0.0
O2 O-2 0.3768 0.0664 0.0689 1 0.0
O5 O-2 0.1285 0.0717 0.4363 1 0.0
O12 O-2 0.3895 0.4775 0.3074 0.88 0.0
Cu1 Cu+2 0 0 0 1 0.0
Ca2 Ca+2 0.2467 0.743 0.0479 1 0.0
O6 O-2 0.1149 0.0265 0.2678 0.9 0.0
Ca1 Ca+2 0.2447 0.745 0.4515 1 0.0
